data_7002023
loop_
_publ_author_name
'Radloff, Christian'
'Hahn, F. Ekkehardt'
'Pape, Tania'
'Fr\"ohlich, Roland'

_publ_section_title
;
 Supramolecular structures from mono and dimetalated biscarbene ligands
;
_journal_issue 35
_journal_name_full 'Dalton Transactions'
_journal_page_first 7215
_journal_paper_doi 10.1039/b907896g
_journal_year 2009
_chemical_formula_sum 'C94 H124 B4 F16 N12 Ni4 O2'
_chemical_formula_weight 2036.13
_chemical_name_systematic
;
?
;
_space_group_IT_number 14
_symmetry_cell_setting monoclinic
_symmetry_space_group_name_Hall '-P 2yn'
_symmetry_space_group_name_H-M 'P 1 21/n 1'
_atom_sites_solution_hydrogens geom
_atom_sites_solution_primary direct
_atom_sites_solution_secondary difmap
_audit_creation_method SHELXL-97
_cell_angle_alpha 90.00
_cell_angle_beta 100.086(2)
_cell_angle_gamma 90.00
_cell_formula_units_Z 2
_cell_length_a 16.368(2)
_cell_length_b 16.892(2)
_cell_length_c 18.687(3)
_cell_measurement_reflns_used 900
_cell_measurement_temperature 153(2)
_cell_measurement_theta_max 22.5
_cell_measurement_theta_min 1
_cell_volume 5086.9(12)
_computing_cell_refinement 'APEX2(Bruker AXS, 2007)'
_computing_data_collection 'APEX2(Bruker AXS, 2007)'
_computing_data_reduction 'SAINT,SADABS (Bruker AXS, 2007 )'
_computing_molecular_graphics
;
ORTEP3,L.J. Farrugia, J. Appl. Cryst. (1997) 30, 565
;
_computing_structure_refinement 'SHELXL-97 (Sheldrick, 1997)'
_computing_structure_solution 'SHELXS-97 (Sheldrick, 1990)'
_diffrn_ambient_temperature 153(2)
_diffrn_detector_area_resol_mean 80
_diffrn_measured_fraction_theta_full 0.988
_diffrn_measured_fraction_theta_max 0.988
_diffrn_measurement_device_type 'CCD area detector'
_diffrn_measurement_method 'Omega and Phi scans'
_diffrn_radiation_monochromator graphite
_diffrn_radiation_source 'rotating anode'
_diffrn_radiation_type MoK\a
_diffrn_radiation_wavelength 0.71073
_diffrn_reflns_av_R_equivalents 0.0809
_diffrn_reflns_av_sigmaI/netI 0.0696
_diffrn_reflns_limit_h_max 19
_diffrn_reflns_limit_h_min -19
_diffrn_reflns_limit_k_max 20
_diffrn_reflns_limit_k_min -20
_diffrn_reflns_limit_l_max 22
_diffrn_reflns_limit_l_min -22
_diffrn_reflns_number 42223
_diffrn_reflns_theta_full 25.87
_diffrn_reflns_theta_max 25.87
_diffrn_reflns_theta_min 1.53
_exptl_absorpt_coefficient_mu 0.809
_exptl_absorpt_correction_T_max 0.9683
_exptl_absorpt_correction_T_min 0.7274
_exptl_absorpt_correction_type multi-scan
_exptl_absorpt_process_details
;
Corrections were done with the SADABS program, utilizing the none merged
raw data obtained from the integration process. Integration and final cell
refinement were done with SAINT.

SADABS reports ratio of Tmin/Tmax = 0.808197

;
_exptl_crystal_colour orange-brown
_exptl_crystal_density_diffrn 1.329
_exptl_crystal_density_method 'not measured'
_exptl_crystal_description 'transparent plate'
_exptl_crystal_F_000 2128
_exptl_crystal_size_max 0.42
_exptl_crystal_size_mid 0.27
_exptl_crystal_size_min 0.04
_refine_diff_density_max 1.552
_refine_diff_density_min -0.780
_refine_diff_density_rms 0.138
_refine_ls_extinction_method none
_refine_ls_goodness_of_fit_ref 0.970
_refine_ls_hydrogen_treatment noref
_refine_ls_matrix_type full
_refine_ls_number_parameters 630
_refine_ls_number_reflns 9730
_refine_ls_number_restraints 24
_refine_ls_restrained_S_all 0.969
_refine_ls_R_factor_all 0.1664
_refine_ls_R_factor_gt 0.0959
_refine_ls_shift/su_max 0.002
_refine_ls_shift/su_mean 0.000
_refine_ls_structure_factor_coef Fsqd
_refine_ls_weighting_details 'calc w=1/[\s^2^(Fo^2^)+(0.1754P)^2^+25.2287P] where P=(Fo^2^+2Fc^2^)/3'
_refine_ls_weighting_scheme calc
_refine_ls_wR_factor_gt 0.2650
_refine_ls_wR_factor_ref 0.3302
_reflns_number_gt 5168
_reflns_number_total 9730
_reflns_threshold_expression >2sigma(I)
_cod_data_source_file b907896g.txt
_cod_data_source_block sad7
_cod_original_cell_volume 5087.2(12)
_cod_original_sg_symbol_H-M P2(1)/n
_cod_database_code 7002023

loop_
_symmetry_equiv_pos_as_xyz
'x, y, z'
'-x+1/2, y+1/2, -z+1/2'
'-x, -y, -z'
'x-1/2, -y-1/2, z-1/2'

loop_
_atom_site_label
_atom_site_type_symbol
_atom_site_fract_x
_atom_site_fract_y
_atom_site_fract_z
_atom_site_U_iso_or_equiv
_atom_site_adp_type
_atom_site_occupancy
_atom_site_symmetry_multiplicity
_atom_site_calc_flag
_atom_site_refinement_flags
_atom_site_disorder_assembly
_atom_site_disorder_group
Ni1 Ni -0.22924(5) 0.37957(6) 0.03924(6) 0.0473(3) Uani 1 1 d . . .
Ni2 Ni 0.38784(6) 0.24638(6) 0.02963(7) 0.0571(4) Uani 1 1 d . . .
N1 N -0.0772(3) 0.3649(4) -0.0196(4) 0.0461(15) Uani 1 1 d . . .
N2 N -0.0567(3) 0.3429(4) 0.0960(4) 0.0460(15) Uani 1 1 d . B .
N3 N 0.2192(3) 0.2983(4) -0.0253(4) 0.0496(17) Uani 1 1 d . . .
N4 N 0.2414(3) 0.2811(4) 0.0914(4) 0.0500(16) Uani 1 1 d . . .
N5 N -0.2591(3) 0.2700(4) 0.0306(4) 0.0437(15) Uani 1 1 d . . .
N6 N 0.3626(4) 0.1366(4) 0.0165(4) 0.0545(18) Uani 1 1 d . . .
C1 C -0.1162(4) 0.3617(4) 0.0387(5) 0.0458(18) Uani 1 1 d . . .
C2 C 0.0070(4) 0.3451(4) 0.0002(4) 0.0439(18) Uani 1 1 d . . .
C3 C 0.0669(4) 0.3364(5) -0.0418(5) 0.0479(19) Uani 1 1 d . . .
H3 H 0.0573 0.3446 -0.0929 0.057 Uiso 1 1 calc R . .
C4 C 0.1435(4) 0.3143(4) -0.0022(5) 0.0452(18) Uani 1 1 d . . .
C5 C 0.1579(4) 0.3024(4) 0.0728(5) 0.0475(19) Uani 1 1 d . . .
C6 C 0.0969(4) 0.3095(5) 0.1151(5) 0.052(2) Uani 1 1 d . . .
H6 H 0.1062 0.3004 0.1660 0.062 Uiso 1 1 calc R . .
C7 C 0.0197(4) 0.3315(4) 0.0746(4) 0.0452(18) Uani 1 1 d . . .
C8 C 0.2776(5) 0.2782(5) 0.0326(5) 0.053(2) Uani 1 1 d . . .
C9 C -0.1163(4) 0.3838(5) -0.0926(5) 0.051(2) Uani 1 1 d . . .
H9A H -0.1772 0.3805 -0.0958 0.061 Uiso 1 1 calc R . .
H9B H -0.1000 0.3437 -0.1260 0.061 Uiso 1 1 calc R . .
C10 C -0.0942(5) 0.4658(5) -0.1177(5) 0.062(2) Uani 1 1 d . . .
H10A H -0.1006 0.5049 -0.0796 0.074 Uiso 1 1 calc R . .
H10B H -0.0353 0.4659 -0.1235 0.074 Uiso 1 1 calc R . .
C11 C -0.1457(7) 0.4908(7) -0.1867(6) 0.093(4) Uani 1 1 d D . .
H11A H -0.1282 0.5444 -0.1991 0.111 Uiso 1 1 calc R . .
H11B H -0.2043 0.4941 -0.1799 0.111 Uiso 1 1 calc R . .
C12 C -0.1406(9) 0.4354(8) -0.2506(6) 0.117(5) Uani 1 1 d D . .
H12A H -0.1000 0.3935 -0.2348 0.176 Uiso 1 1 calc R . .
H12B H -0.1235 0.4655 -0.2902 0.176 Uiso 1 1 calc R . .
H12C H -0.1952 0.4115 -0.2676 0.176 Uiso 1 1 calc R . .
C13 C -0.0716(5) 0.3279(5) 0.1720(5) 0.060(2) Uani 1 1 d D . .
H13A H -0.1232 0.3548 0.1795 0.072 Uiso 0.50 1 calc PR A 3
H13B H -0.0249 0.3493 0.2077 0.072 Uiso 0.50 1 calc PR A 3
H13C H -0.0512 0.2744 0.1876 0.072 Uiso 0.50 1 calc PR A 4
H13D H -0.1320 0.3294 0.1723 0.072 Uiso 0.50 1 calc PR A 4
C14 C -0.0793(9) 0.2386(6) 0.1829(8) 0.061(5) Uani 0.50 1 d PD B 3
H14A H -0.1180 0.2161 0.1412 0.073 Uiso 0.50 1 calc PR B 3
H14B H -0.0244 0.2135 0.1843 0.073 Uiso 0.50 1 calc PR B 3
C15 C -0.1109(12) 0.2198(10) 0.2534(8) 0.070(5) Uani 0.50 1 d PD B 3
H15A H -0.0714 0.2415 0.2949 0.084 Uiso 0.50 1 calc PR B 3
H15B H -0.1649 0.2465 0.2524 0.084 Uiso 0.50 1 calc PR B 3
C16 C -0.1216(14) 0.1311(10) 0.2654(15) 0.084(7) Uani 0.50 1 d PD B 3
H16A H -0.1602 0.1089 0.2242 0.126 Uiso 0.50 1 calc PR B 3
H16B H -0.1438 0.1229 0.3103 0.126 Uiso 0.50 1 calc PR B 3
H16C H -0.0677 0.1046 0.2694 0.126 Uiso 0.50 1 calc PR B 3
C14A C -0.0259(11) 0.3923(13) 0.2286(8) 0.070(5) Uani 0.50 1 d PD B 4
H14C H 0.0349 0.3888 0.2312 0.084 Uiso 0.50 1 calc PR B 4
H14D H -0.0440 0.4462 0.2123 0.084 Uiso 0.50 1 calc PR B 4
C15A C -0.0479(11) 0.3762(15) 0.3036(7) 0.105(9) Uani 0.50 1 d PD B 4
H15C H -0.0939 0.4110 0.3120 0.126 Uiso 0.50 1 calc PR B 4
H15D H -0.0653 0.3204 0.3071 0.126 Uiso 0.50 1 calc PR B 4
C16A C 0.0301(11) 0.3931(17) 0.3596(10) 0.094(8) Uani 0.50 1 d PD B 4
H16D H 0.0616 0.3440 0.3709 0.142 Uiso 0.50 1 calc PR B 4
H16E H 0.0141 0.4141 0.4041 0.142 Uiso 0.50 1 calc PR B 4
H16F H 0.0646 0.4321 0.3399 0.142 Uiso 0.50 1 calc PR B 4
C17 C 0.2294(6) 0.2959(9) -0.1003(6) 0.100(4) Uani 1 1 d D . .
H17A H 0.2887 0.2981 -0.1049 0.120 Uiso 1 1 calc R . .
H17B H 0.1994 0.3399 -0.1285 0.120 Uiso 1 1 calc R . .
C18 C 0.191(2) 0.2157(12) -0.1251(17) 0.290(10) Uiso 1 1 d D . .
H18A H 0.2164 0.1736 -0.0916 0.348 Uiso 1 1 calc R . .
H18B H 0.1307 0.2167 -0.1246 0.348 Uiso 1 1 calc R . .
C19 C 0.206(2) 0.199(2) -0.2021(17) 0.290(10) Uiso 1 1 d D . .
H19A H 0.2664 0.2003 -0.2045 0.348 Uiso 1 1 calc R . .
H19B H 0.1766 0.2372 -0.2376 0.348 Uiso 1 1 calc R . .
C20 C 0.171(2) 0.1155(19) -0.2147(18) 0.290(10) Uiso 1 1 d D . .
H20A H 0.1788 0.0867 -0.1684 0.435 Uiso 1 1 calc R . .
H20B H 0.1992 0.0875 -0.2491 0.435 Uiso 1 1 calc R . .
H20C H 0.1113 0.1187 -0.2345 0.435 Uiso 1 1 calc R . .
C21 C 0.2833(5) 0.2661(6) 0.1664(5) 0.063(2) Uani 1 1 d . . .
H21A H 0.3364 0.2385 0.1652 0.076 Uiso 1 1 calc R . .
H21B H 0.2482 0.2306 0.1903 0.076 Uiso 1 1 calc R . .
C22 C 0.3009(6) 0.3407(7) 0.2114(5) 0.075(3) Uani 1 1 d D D .
H22A H 0.2477 0.3674 0.2142 0.090 Uiso 1 1 calc R . .
H22B H 0.3342 0.3772 0.1866 0.090 Uiso 1 1 calc R . .
C23 C 0.3473(6) 0.3249(8) 0.2884(5) 0.106(4) Uani 1 1 d D . .
H23A H 0.3984 0.2944 0.2860 0.128 Uiso 0.50 1 calc PR C 1
H23B H 0.3120 0.2927 0.3150 0.128 Uiso 0.50 1 calc PR C 1
H23C H 0.3431 0.3730 0.3180 0.128 Uiso 0.50 1 calc PR C 2
H23D H 0.3183 0.2817 0.3096 0.128 Uiso 0.50 1 calc PR C 2
C24 C 0.370(2) 0.4022(13) 0.3298(16) 0.159(15) Uani 0.50 1 d PD D 1
H24A H 0.3973 0.3901 0.3797 0.238 Uiso 0.50 1 calc PR D 1
H24B H 0.3202 0.4334 0.3307 0.238 Uiso 0.50 1 calc PR D 1
H24C H 0.4088 0.4325 0.3055 0.238 Uiso 0.50 1 calc PR D 1
C24A C 0.4390(7) 0.3026(16) 0.2965(16) 0.110(9) Uani 0.50 1 d PD D 2
H24D H 0.4631 0.2981 0.3482 0.164 Uiso 0.50 1 calc PR D 2
H24E H 0.4686 0.3435 0.2740 0.164 Uiso 0.50 1 calc PR D 2
H24F H 0.4442 0.2517 0.2724 0.164 Uiso 0.50 1 calc PR D 2
C25 C -0.2734(8) 0.4864(7) -0.0154(8) 0.090(4) Uani 1 1 d . . .
H25 H -0.2632 0.5056 -0.0608 0.108 Uiso 1 1 calc R . .
C26 C -0.3427(6) 0.4399(6) -0.0038(7) 0.083(3) Uani 1 1 d . . .
H26 H -0.3853 0.4191 -0.0400 0.099 Uiso 1 1 calc R . .
C27 C -0.3353(5) 0.4309(6) 0.0717(7) 0.074(3) Uani 1 1 d . . .
H27 H -0.3725 0.4020 0.0955 0.089 Uiso 1 1 calc R . .
C28 C -0.2657(6) 0.4705(6) 0.1061(7) 0.078(3) Uani 1 1 d . . .
H28 H -0.2496 0.4775 0.1570 0.094 Uiso 1 1 calc R . .
C29 C -0.2232(6) 0.4985(6) 0.0523(8) 0.080(3) Uani 1 1 d . . .
H29 H -0.1695 0.5217 0.0605 0.095 Uiso 1 1 calc R . .
C30 C 0.4438(8) 0.3500(8) 0.0057(16) 0.120(7) Uani 1 1 d . . .
H30 H 0.4123 0.3915 -0.0201 0.144 Uiso 1 1 calc R . .
C31 C 0.4805(10) 0.2961(14) -0.0243(8) 0.110(5) Uani 1 1 d . . .
H31 H 0.4841 0.2915 -0.0743 0.132 Uiso 1 1 calc R . .
C32 C 0.5148(7) 0.2451(8) 0.0325(18) 0.132(8) Uani 1 1 d . . .
H32 H 0.5423 0.1965 0.0268 0.158 Uiso 1 1 calc R . .
C33 C 0.5021(11) 0.2766(18) 0.0975(12) 0.148(9) Uani 1 1 d . . .
H33 H 0.5219 0.2574 0.1452 0.177 Uiso 1 1 calc R . .
C34 C 0.4548(11) 0.3411(13) 0.0779(17) 0.138(9) Uani 1 1 d . . .
H34 H 0.4327 0.3750 0.1104 0.166 Uiso 1 1 calc R . .
C35 C -0.2667(6) 0.2348(6) -0.0329(5) 0.062(2) Uani 1 1 d . . .
H35 H -0.2580 0.2650 -0.0738 0.074 Uiso 1 1 calc R . .
C36 C -0.2870(6) 0.1553(5) -0.0427(5) 0.061(2) Uani 1 1 d . . .
H36 H -0.2923 0.1326 -0.0897 0.073 Uiso 1 1 calc R . .
C37 C -0.2994(4) 0.1099(4) 0.0140(5) 0.0446(18) Uani 1 1 d . . .
C38 C -0.2908(5) 0.1460(5) 0.0811(5) 0.054(2) Uani 1 1 d . . .
H38 H -0.2983 0.1164 0.1227 0.065 Uiso 1 1 calc R . .
C39 C -0.2715(5) 0.2254(5) 0.0875(5) 0.058(2) Uani 1 1 d . . .
H39 H -0.2666 0.2496 0.1339 0.069 Uiso 1 1 calc R . .
C40 C -0.3213(4) 0.0250(5) 0.0043(5) 0.0483(19) Uani 1 1 d . . .
C41 C 0.3102(10) 0.1005(7) 0.0518(10) 0.127(6) Uani 1 1 d . . .
H41 H 0.2835 0.1307 0.0839 0.152 Uiso 1 1 calc R . .
C42 C 0.2923(10) 0.0192(7) 0.0441(8) 0.114(5) Uani 1 1 d . . .
H42 H 0.2584 -0.0046 0.0744 0.137 Uiso 1 1 calc R . .
C43 C 0.3901(8) 0.0939(7) -0.0330(7) 0.098(4) Uani 1 1 d . . .
H43 H 0.4254 0.1186 -0.0617 0.117 Uiso 1 1 calc R . .
C44 C 0.3702(9) 0.0147(7) -0.0457(7) 0.100(4) Uani 1 1 d . . .
H44 H 0.3905 -0.0126 -0.0834 0.120 Uiso 1 1 calc R . .
B1 B 0.1252(9) 0.1911(15) 0.2958(8) 0.115(7) Uani 1 1 d . . .
F1 F 0.0796(7) 0.1795(12) 0.3458(7) 0.275(10) Uani 1 1 d . . .
F2 F 0.2000(6) 0.1580(7) 0.3182(5) 0.170(5) Uani 1 1 d . . .
F3 F 0.1366(6) 0.2717(6) 0.2909(4) 0.138(3) Uani 1 1 d . . .
F4 F 0.0982(9) 0.1609(8) 0.2261(6) 0.236(8) Uani 1 1 d . . .
B2 B 0.8913(6) 0.6072(8) 0.2609(5) 0.200(13) Uiso 1 1 d D . .
F5 F 0.8477(12) 0.6728(9) 0.2708(10) 0.281(9) Uani 1 1 d D . .
F6 F 0.9508(6) 0.5986(7) 0.3201(5) 0.155(4) Uani 1 1 d D . .
F7 F 0.9193(6) 0.5848(10) 0.2002(5) 0.238(8) Uani 1 1 d D . .
F8 F 0.8296(7) 0.5555(8) 0.2655(5) 0.174(4) Uani 1 1 d D . .
O51 O -0.0620(15) 0.1442(19) 0.0008(16) 0.185(12) Uani 0.50 1 d PD . .
C51 C 0.0731(15) 0.1150(17) 0.025(2) 0.166(19) Uani 0.50 1 d PD . .
H51A H 0.0832 0.1681 0.0071 0.249 Uiso 0.50 1 calc PR . .
H51B H 0.0752 0.0762 -0.0137 0.249 Uiso 0.50 1 calc PR . .
H51C H 0.1158 0.1024 0.0670 0.249 Uiso 0.50 1 calc PR . .
C52 C -0.0096(16) 0.1127(16) 0.0463(16) 0.20(3) Uani 0.50 1 d PD . .
C53 C -0.043(2) 0.0479(18) 0.086(2) 0.20(2) Uani 0.50 1 d PD . .
H53A H -0.1042 0.0477 0.0726 0.301 Uiso 0.50 1 calc PR . .
H53B H -0.0273 0.0560 0.1380 0.301 Uiso 0.50 1 calc PR . .
H53C H -0.0216 -0.0028 0.0719 0.301 Uiso 0.50 1 calc PR . .
O51A O -0.121(2) 0.113(2) 0.283(2) 0.234(12) Uiso 0.50 1 d PD E 5
C51A C -0.110(3) 0.038(3) 0.181(3) 0.234(12) Uiso 0.50 1 d PD E 5
H51D H -0.1686 0.0265 0.1813 0.351 Uiso 0.50 1 calc P F 5
H51E H -0.0799 -0.0112 0.1769 0.351 Uiso 0.50 1 calc P G 5
H51F H -0.1054 0.0728 0.1399 0.351 Uiso 0.50 1 calc P H 5
C52A C -0.0740(18) 0.079(3) 0.2497(18) 0.234(12) Uiso 0.50 1 d PD E 5
C53A C -0.013(3) 0.028(3) 0.297(3) 0.234(12) Uiso 0.50 1 d PD E 5
H53D H 0.0043 -0.0151 0.2675 0.351 Uiso 0.50 1 calc P I 5
H53E H -0.0392 0.0053 0.3355 0.351 Uiso 0.50 1 calc P J 5
H53F H 0.0350 0.0595 0.3178 0.351 Uiso 0.50 1 calc P K 5

loop_
_atom_site_aniso_label
_atom_site_aniso_U_11
_atom_site_aniso_U_22
_atom_site_aniso_U_33
_atom_site_aniso_U_23
_atom_site_aniso_U_13
_atom_site_aniso_U_12
Ni1 0.0211(5) 0.0453(6) 0.0762(7) -0.0063(5) 0.0107(4) -0.0017(4)
Ni2 0.0218(5) 0.0426(6) 0.1074(10) -0.0029(6) 0.0127(5) 0.0000(4)
N1 0.022(3) 0.048(4) 0.066(4) -0.006(3) 0.003(3) -0.001(3)
N2 0.024(3) 0.053(4) 0.062(4) 0.001(3) 0.010(3) 0.002(3)
N3 0.025(3) 0.052(4) 0.074(5) -0.003(3) 0.016(3) 0.000(3)
N4 0.023(3) 0.052(4) 0.075(5) 0.003(3) 0.007(3) 0.006(3)
N5 0.025(3) 0.044(3) 0.064(4) -0.002(3) 0.010(3) -0.003(2)
N6 0.031(3) 0.045(4) 0.089(5) -0.008(4) 0.013(3) -0.002(3)
C1 0.029(4) 0.041(4) 0.069(5) -0.009(4) 0.013(4) -0.006(3)
C2 0.023(3) 0.045(4) 0.062(5) -0.002(4) 0.005(3) 0.000(3)
C3 0.027(4) 0.052(5) 0.065(5) -0.003(4) 0.008(3) -0.006(3)
C4 0.019(3) 0.048(4) 0.068(5) -0.006(4) 0.007(3) -0.001(3)
C5 0.022(3) 0.042(4) 0.077(6) 0.001(4) 0.007(3) 0.002(3)
C6 0.028(4) 0.053(5) 0.074(6) 0.004(4) 0.008(4) 0.004(3)
C7 0.025(3) 0.047(4) 0.064(5) 0.001(4) 0.008(3) 0.003(3)
C8 0.028(4) 0.037(4) 0.093(7) -0.001(4) 0.007(4) -0.002(3)
C9 0.026(3) 0.060(5) 0.066(5) -0.009(4) 0.006(3) 0.000(3)
C10 0.038(4) 0.063(5) 0.082(6) 0.002(5) 0.005(4) 0.000(4)
C11 0.073(7) 0.088(8) 0.105(9) 0.007(7) -0.020(6) 0.013(6)
C12 0.107(11) 0.144(13) 0.091(9) 0.028(9) -0.007(8) -0.011(9)
C13 0.039(4) 0.079(6) 0.066(6) -0.006(5) 0.018(4) -0.003(4)
C14 0.029(8) 0.081(13) 0.074(12) 0.014(10) 0.015(8) 0.011(8)
C15 0.057(11) 0.107(16) 0.051(11) 0.017(10) 0.022(9) 0.011(11)
C16 0.056(12) 0.099(17) 0.092(17) 0.050(14) 0.001(11) 0.000(11)
C14A 0.047(10) 0.091(15) 0.069(12) 0.013(11) 0.004(9) 0.006(10)
C15A 0.17(3) 0.091(17) 0.072(15) 0.013(13) 0.058(17) -0.013(17)
C16A 0.058(12) 0.19(3) 0.035(10) 0.006(13) -0.005(8) -0.013(14)
C17 0.033(5) 0.175(13) 0.095(9) -0.011(8) 0.021(5) 0.014(6)
C21 0.027(4) 0.071(6) 0.090(7) 0.021(5) 0.004(4) 0.014(4)
C22 0.043(5) 0.089(7) 0.084(7) -0.006(6) -0.012(5) 0.005(5)
C23 0.063(7) 0.118(11) 0.126(11) 0.006(8) -0.020(7) 0.002(7)
C24 0.14(3) 0.24(4) 0.09(2) -0.07(2) -0.004(19) -0.05(3)
C24A 0.044(11) 0.12(2) 0.16(3) 0.012(18) -0.015(13) -0.002(12)
C25 0.088(8) 0.072(7) 0.122(10) 0.018(7) 0.049(8) 0.045(6)
C26 0.047(5) 0.070(7) 0.122(10) -0.014(6) -0.011(6) 0.030(5)
C27 0.038(5) 0.057(6) 0.134(10) -0.006(6) 0.033(6) 0.008(4)
C28 0.063(6) 0.068(6) 0.105(8) -0.026(6) 0.019(6) 0.016(5)
C29 0.037(5) 0.053(5) 0.153(11) -0.005(6) 0.026(6) -0.004(4)
C30 0.053(7) 0.049(7) 0.25(2) 0.019(11) -0.002(12) -0.015(6)
C31 0.064(8) 0.157(15) 0.117(11) -0.030(11) 0.036(8) -0.063(10)
C32 0.022(5) 0.064(7) 0.31(3) -0.030(13) 0.035(10) -0.006(5)
C33 0.058(9) 0.22(2) 0.148(15) 0.071(15) -0.042(10) -0.087(12)
C34 0.071(11) 0.125(15) 0.24(2) -0.097(17) 0.073(14) -0.061(10)
C35 0.064(6) 0.064(6) 0.058(6) -0.001(4) 0.012(4) -0.018(4)
C36 0.061(5) 0.060(5) 0.068(6) -0.015(5) 0.025(5) -0.016(4)
C37 0.025(3) 0.041(4) 0.070(5) 0.004(4) 0.014(3) 0.003(3)
C38 0.045(4) 0.053(5) 0.067(6) 0.005(4) 0.014(4) 0.003(4)
C39 0.059(5) 0.046(5) 0.070(6) -0.005(4) 0.018(4) -0.003(4)
C40 0.030(4) 0.048(4) 0.069(5) 0.000(4) 0.015(4) 0.001(3)
C41 0.118(11) 0.063(7) 0.217(17) -0.017(9) 0.082(12) -0.012(7)
C42 0.144(13) 0.074(8) 0.139(12) -0.012(8) 0.065(10) -0.024(8)
C43 0.100(9) 0.077(8) 0.125(11) 0.006(7) 0.046(8) -0.016(7)
C44 0.134(11) 0.066(7) 0.110(10) -0.005(6) 0.048(8) -0.013(7)
B1 0.064(8) 0.20(2) 0.069(9) 0.045(11) -0.007(7) -0.045(11)
F1 0.135(9) 0.49(3) 0.196(12) 0.176(15) 0.028(8) -0.064(13)
F2 0.137(7) 0.241(11) 0.118(7) -0.018(7) -0.023(6) 0.106(8)
F3 0.185(10) 0.144(8) 0.088(5) 0.012(5) 0.036(6) 0.029(7)
F4 0.314(16) 0.217(12) 0.123(8) 0.072(8) -0.105(9) -0.155(11)
F5 0.34(2) 0.249(19) 0.267(18) -0.015(14) 0.092(16) 0.096(17)
F6 0.115(7) 0.233(11) 0.114(6) -0.025(7) 0.012(5) -0.008(7)
F7 0.114(7) 0.51(2) 0.102(6) 0.102(10) 0.050(5) 0.098(11)
F8 0.166(10) 0.247(13) 0.115(7) -0.039(7) 0.036(6) -0.028(9)
O51 0.16(2) 0.23(3) 0.17(2) 0.03(2) 0.016(19) -0.07(2)
C51 0.11(2) 0.075(19) 0.32(6) -0.10(3) 0.06(3) -0.012(16)
C52 0.45(9) 0.051(16) 0.08(2) 0.016(14) -0.01(3) -0.06(3)
C53 0.10(2) 0.27(6) 0.24(5) -0.13(5) 0.04(3) 0.01(3)

loop_
_atom_type_symbol
_atom_type_description
_atom_type_scat_dispersion_real
_atom_type_scat_dispersion_imag
_atom_type_scat_source
C C 0.0033 0.0016 'International Tables Vol C Tables 4.2.6.8 and 6.1.1.4'
H H 0.0000 0.0000 'International Tables Vol C Tables 4.2.6.8 and 6.1.1.4'
B B 0.0013 0.0007 'International Tables Vol C Tables 4.2.6.8 and 6.1.1.4'
N N 0.0061 0.0033 'International Tables Vol C Tables 4.2.6.8 and 6.1.1.4'
F F 0.0171 0.0103 'International Tables Vol C Tables 4.2.6.8 and 6.1.1.4'
Ni Ni 0.3393 1.1124 'International Tables Vol C Tables 4.2.6.8 and 6.1.1.4'
O O 0.0106 0.0060 'International Tables Vol C Tables 4.2.6.8 and 6.1.1.4'

loop_
_geom_angle_atom_site_label_1
_geom_angle_atom_site_label_2
_geom_angle_atom_site_label_3
_geom_angle
_geom_angle_site_symmetry_1
_geom_angle_site_symmetry_3
_geom_angle_publ_flag
C1 Ni1 N5 94.6(3) . . ?
C1 Ni1 C29 97.7(3) . . ?
N5 Ni1 C29 167.5(3) . . ?
C1 Ni1 C27 157.5(4) . . ?
N5 Ni1 C27 102.1(3) . . ?
C29 Ni1 C27 65.5(4) . . ?
C1 Ni1 C28 119.8(4) . . ?
N5 Ni1 C28 130.8(4) . . ?
C29 Ni1 C28 39.3(4) . . ?
C27 Ni1 C28 37.8(4) . . ?
C1 Ni1 C25 112.6(4) . . ?
N5 Ni1 C25 135.8(5) . . ?
C29 Ni1 C25 39.2(4) . . ?
C27 Ni1 C25 64.3(4) . . ?
C28 Ni1 C25 64.2(5) . . ?
C1 Ni1 C26 149.7(5) . . ?
N5 Ni1 C26 103.7(4) . . ?
C29 Ni1 C26 66.1(4) . . ?
C27 Ni1 C26 38.4(4) . . ?
C28 Ni1 C26 64.2(4) . . ?
C25 Ni1 C26 38.9(4) . . ?
C1 Ni1 Ni2 3.3(2) . . ?
N5 Ni1 Ni2 91.35(17) . . ?
C29 Ni1 Ni2 101.0(3) . . ?
C27 Ni1 Ni2 160.2(3) . . ?
C28 Ni1 Ni2 122.7(3) . . ?
C25 Ni1 Ni2 115.1(3) . . ?
C26 Ni1 Ni2 151.3(4) . . ?
C8 Ni2 N6 95.4(3) . . ?
C8 Ni2 C34 101.8(6) . . ?
N6 Ni2 C34 154.2(10) . . ?
C8 Ni2 C30 103.2(5) . . ?
N6 Ni2 C30 153.2(8) . . ?
C34 Ni2 C30 37.9(7) . . ?
C8 Ni2 C32 163.8(4) . . ?
N6 Ni2 C32 100.8(4) . . ?
C34 Ni2 C32 62.7(6) . . ?
C30 Ni2 C32 62.1(6) . . ?
C8 Ni2 C33 131.0(11) . . ?
N6 Ni2 C33 117.2(9) . . ?
C34 Ni2 C33 37.6(7) . . ?
C30 Ni2 C33 63.2(6) . . ?
C32 Ni2 C33 38.2(7) . . ?
C8 Ni2 C31 131.4(7) . . ?
N6 Ni2 C31 118.5(6) . . ?
C34 Ni2 C31 62.1(6) . . ?
C30 Ni2 C31 35.3(6) . . ?
C32 Ni2 C31 39.0(7) . . ?
C33 Ni2 C31 64.2(6) . . ?
C8 Ni2 Ni1 4.0(2) . . ?
N6 Ni2 Ni1 91.36(19) . . ?
C34 Ni2 Ni1 105.6(5) . . ?
C30 Ni2 Ni1 106.9(4) . . ?
C32 Ni2 Ni1 167.8(3) . . ?
C33 Ni2 Ni1 133.9(10) . . ?
C31 Ni2 Ni1 134.2(7) . . ?
C8 Ni2 Ni1 94.0(2) . 3 ?
N6 Ni2 Ni1 1.5(2) . 3 ?
C34 Ni2 Ni1 154.6(10) . 3 ?
C30 Ni2 Ni1 154.6(8) . 3 ?
C32 Ni2 Ni1 102.1(3) . 3 ?
C33 Ni2 Ni1 118.0(8) . 3 ?
C31 Ni2 Ni1 120.0(6) . 3 ?
Ni1 Ni2 Ni1 89.997(11) . 3 ?
C1 N1 C2 110.9(7) . . ?
C1 N1 C9 125.2(6) . . ?
C2 N1 C9 123.8(6) . . ?
C1 N2 C7 111.3(6) . . ?
C1 N2 C13 125.0(6) . . ?
C7 N2 C13 123.4(6) . . ?
C8 N3 C4 109.8(7) . . ?
C8 N3 C17 125.8(7) . . ?
C4 N3 C17 124.1(7) . . ?
C8 N4 C5 111.1(7) . . ?
C8 N4 C21 125.2(6) . . ?
C5 N4 C21 123.7(7) . . ?
C35 N5 C39 117.1(7) . . ?
C35 N5 Ni1 119.8(6) . . ?
C39 N5 Ni1 123.1(6) . . ?
C43 N6 C41 115.5(9) . . ?
C43 N6 Ni2 122.2(7) . . ?
C41 N6 Ni2 122.0(7) . . ?
N2 C1 N1 105.7(6) . . ?
N2 C1 Ni1 127.4(6) . . ?
N1 C1 Ni1 126.9(6) . . ?
C3 C2 C7 124.0(7) . . ?
C3 C2 N1 130.2(8) . . ?
C7 C2 N1 105.8(6) . . ?
C2 C3 C4 113.2(8) . . ?
C3 C4 C5 123.5(7) . . ?
C3 C4 N3 130.4(8) . . ?
C5 C4 N3 106.1(6) . . ?
C6 C5 C4 123.4(7) . . ?
C6 C5 N4 130.7(8) . . ?
C4 C5 N4 105.9(6) . . ?
C5 C6 C7 112.7(8) . . ?
C2 C7 N2 106.3(6) . . ?
C2 C7 C6 123.1(7) . . ?
N2 C7 C6 130.6(8) . . ?
N4 C8 N3 107.1(6) . . ?
N4 C8 Ni2 126.7(6) . . ?
N3 C8 Ni2 126.2(7) . . ?
N1 C9 C10 113.8(7) . . ?
C11 C10 C9 113.6(8) . . ?
C10 C11 C12 114.0(9) . . ?
N2 C13 C14 108.8(7) . . ?
N2 C13 C14A 112.0(8) . . ?
C14 C13 C14A 128.2(11) . . ?
C15 C14 C13 111.6(10) . . ?
C16 C15 C14 113.3(14) . . ?
C15A C14A C13 109.0(14) . . ?
C16A C15A C14A 107.0(14) . . ?
N3 C17 C18 101.9(15) . . ?
C19 C18 C17 109(2) . . ?
C18 C19 C20 101(2) . . ?
N4 C21 C22 113.4(7) . . ?
C21 C22 C23 113.1(9) . . ?
C24A C23 C22 116.9(13) . . ?
C24A C23 C24 90.5(18) . . ?
C22 C23 C24 111.4(15) . . ?
C29 C25 C26 107.4(10) . . ?
C29 C25 Ni1 66.1(6) . . ?
C26 C25 Ni1 70.9(6) . . ?
C27 C26 C25 106.3(10) . . ?
C27 C26 Ni1 69.8(5) . . ?
C25 C26 Ni1 70.1(6) . . ?
C28 C27 C26 109.6(10) . . ?
C28 C27 Ni1 71.4(5) . . ?
C26 C27 Ni1 71.8(5) . . ?
C27 C28 C29 107.6(11) . . ?
C27 C28 Ni1 70.7(5) . . ?
C29 C28 Ni1 66.3(6) . . ?
C25 C29 C28 108.3(9) . . ?
C25 C29 Ni1 74.8(6) . . ?
C28 C29 Ni1 74.4(6) . . ?
C31 C30 C34 111.9(17) . . ?
C31 C30 Ni2 75.6(8) . . ?
C34 C30 Ni2 70.9(9) . . ?
C30 C31 C32 105.2(16) . . ?
C30 C31 Ni2 69.1(8) . . ?
C32 C31 Ni2 67.9(7) . . ?
C33 C32 C31 109.1(14) . . ?
C33 C32 Ni2 73.3(7) . . ?
C31 C32 Ni2 73.0(7) . . ?
C34 C33 C32 103.9(16) . . ?
C34 C33 Ni2 68.3(8) . . ?
C32 C33 Ni2 68.5(7) . . ?
C30 C34 C33 109.5(18) . . ?
C30 C34 Ni2 71.2(9) . . ?
C33 C34 Ni2 74.1(9) . . ?
N5 C35 C36 122.6(8) . . ?
C37 C36 C35 120.8(8) . . ?
C36 C37 C38 117.1(7) . . ?
C36 C37 C40 121.3(8) . . ?
C38 C37 C40 121.5(7) . . ?
C39 C38 C37 119.6(8) . . ?
N5 C39 C38 122.8(8) . . ?
C42 C40 C44 115.0(9) 3 3 ?
C42 C40 C37 121.4(8) 3 . ?
C44 C40 C37 123.6(8) 3 . ?
N6 C41 C42 122.8(12) . . ?
C40 C42 C41 121.9(12) 3 . ?
N6 C43 C44 123.5(11) . . ?
C40 C44 C43 120.9(11) 3 . ?
F1 B1 F2 108.5(14) . . ?
F1 B1 F3 107(2) . . ?
F2 B1 F3 107.8(12) . . ?
F1 B1 F4 118.9(15) . . ?
F2 B1 F4 105.1(18) . . ?
F3 B1 F4 108.8(12) . . ?
F6 B2 F7 110.9(9) . . ?
F6 B2 F8 108.6(10) . . ?
F7 B2 F8 103.9(9) . . ?
F6 B2 F5 107.4(12) . . ?
F7 B2 F5 127.8(13) . . ?
F8 B2 F5 95.9(12) . . ?
O51 C52 C51 111(3) . . ?
O51 C52 C53 113(3) . . ?
C51 C52 C53 127(3) . . ?
O51A C52A C51A 118.0(16) . . ?
O51A C52A C53A 113.1(15) . . ?
C51A C52A C53A 112(5) . . ?

loop_
_geom_bond_atom_site_label_1
_geom_bond_atom_site_label_2
_geom_bond_distance
_geom_bond_site_symmetry_2
_geom_bond_publ_flag
Ni1 C1 1.876(7) . ?
Ni1 N5 1.913(6) . ?
Ni1 C29 2.024(10) . ?
Ni1 C27 2.122(8) . ?
Ni1 C28 2.130(9) . ?
Ni1 C25 2.136(11) . ?
Ni1 C26 2.147(9) . ?
Ni1 Ni2 10.3804(18) . ?
Ni2 C8 1.892(7) . ?
Ni2 N6 1.906(7) . ?
Ni2 C34 2.057(13) . ?
Ni2 C30 2.060(13) . ?
Ni2 C32 2.069(10) . ?
Ni2 C33 2.129(12) . ?
Ni2 C31 2.136(11) . ?
Ni2 Ni1 10.910(2) 3 ?
N1 C1 1.358(10) . ?
N1 C2 1.403(9) . ?
N1 C9 1.436(10) . ?
N2 C1 1.353(10) . ?
N2 C7 1.391(9) . ?
N2 C13 1.504(11) . ?
N3 C8 1.356(10) . ?
N3 C4 1.409(9) . ?
N3 C17 1.441(13) . ?
N4 C8 1.338(11) . ?
N4 C5 1.397(9) . ?
N4 C21 1.471(11) . ?
N5 C35 1.315(11) . ?
N5 C39 1.347(11) . ?
N6 C43 1.313(14) . ?
N6 C41 1.320(14) . ?
C2 C3 1.367(10) . ?
C2 C7 1.390(11) . ?
C3 C4 1.389(10) . ?
C4 C5 1.394(11) . ?
C5 C6 1.383(11) . ?
C6 C7 1.404(10) . ?
C9 C10 1.526(12) . ?
C10 C11 1.473(13) . ?
C11 C12 1.5297(10) . ?
C13 C14 1.5302(11) . ?
C13 C14A 1.61(2) . ?
C14 C15 1.5300(10) . ?
C15 C16 1.5300(11) . ?
C14A C15A 1.5300(10) . ?
C15A C16A 1.5299(11) . ?
C17 C18 1.5302(10) . ?
C18 C19 1.5299(11) . ?
C19 C20 1.5301(11) . ?
C21 C22 1.514(14) . ?
C22 C23 1.5300(10) . ?
C23 C24A 1.5297(11) . ?
C23 C24 1.5300(11) . ?
C25 C29 1.398(16) . ?
C25 C26 1.428(16) . ?
C26 C27 1.403(15) . ?
C27 C28 1.379(14) . ?
C28 C29 1.401(15) . ?
C30 C31 1.27(2) . ?
C30 C34 1.34(2) . ?
C31 C32 1.41(2) . ?
C32 C33 1.38(3) . ?
C33 C34 1.35(3) . ?
C35 C36 1.387(12) . ?
C36 C37 1.351(12) . ?
C37 C38 1.380(12) . ?
C37 C40 1.483(10) . ?
C38 C39 1.377(12) . ?
C40 C42 1.323(15) 3 ?
C40 C44 1.380(14) 3 ?
C41 C42 1.406(16) . ?
C42 C40 1.323(15) 3 ?
C43 C44 1.388(16) . ?
C44 C40 1.380(14) 3 ?
B1 F1 1.309(17) . ?
B1 F2 1.344(19) . ?
B1 F3 1.38(2) . ?
B1 F4 1.40(2) . ?
B2 F6 1.3489(10) . ?
B2 F7 1.3490(10) . ?
B2 F8 1.3490(10) . ?
B2 F5 1.3492(10) . ?
O51 C52 1.2198(10) . ?
C51 C52 1.4778(11) . ?
C52 C53 1.4780(10) . ?
O51A C52A 1.2199(10) . ?
C51A C52A 1.4779(11) . ?
C52A C53A 1.4780(10) . ?
